data_4317867
loop_
_publ_author_name
'Carsten Knapp'
'Enno Lork'
'Paul G. Watson'
'R\"udiger Mews'

_publ_contact_author
;
          R\"udiger Mews
          Institute of Inorganic and Physical Chemistry
          University of Bremen
          P.O.330 440
          D - 28334 Bremen
          Germany
;
_publ_contact_author_fax '+49 421 218 4267'
_publ_contact_author_phone '+49 421 218 3354'
_publ_section_title
;
 Lithium Fluoroarylamidinates: Syntheses, Structures, and Reactions
;
_journal_name_full 'Inorganic Chemistry'
_journal_page_first 2014
_journal_page_last 2025
_journal_paper_doi 10.1021/ic011099t
_journal_volume 41
_journal_year 2002
_chemical_formula_sum 'C34 H64 F2 Li2 N4 O2 Si4'
_chemical_formula_weight 725.13
_chemical_name_systematic
;
   ?
;
_space_group_IT_number 14
_symmetry_cell_setting monoclinic
_symmetry_space_group_name_Hall '-P 2yn'
_symmetry_space_group_name_H-M 'P 1 21/n 1'
_atom_sites_solution_hydrogens geom
_atom_sites_solution_primary direct
_atom_sites_solution_secondary difmap
_audit_creation_method SHELXL-97
_cell_angle_alpha 90.00
_cell_angle_beta 92.550(10)
_cell_angle_gamma 90.00
_cell_formula_units_Z 4
_cell_length_a 10.686(2)
_cell_length_b 17.016(4)
_cell_length_c 24.506(4)
_cell_measurement_reflns_used 35
_cell_measurement_temperature 173(2)
_cell_measurement_theta_max 14.980
_cell_measurement_theta_min 8.341
_cell_volume 4451.6(15)
_computing_cell_refinement 'Siemens XSCANS'
_computing_data_collection 'Siemens XSCANS'
_computing_data_reduction 'Siemens XSCANS'
_computing_molecular_graphics Diamond
_computing_publication_material 'Siemens SHELXTL'
_computing_structure_refinement 'SHELXL-97 (Sheldrick, 1997)'
_computing_structure_solution 'SHELXS-97 (Sheldrick, 1990)'
_diffrn_ambient_temperature 173(2)
_diffrn_measured_fraction_theta_full 0.971
_diffrn_measured_fraction_theta_max 0.971
_diffrn_measurement_device_type 'Siemens P4'
_diffrn_measurement_method '2\q/\w scans'
_diffrn_radiation_monochromator graphite
_diffrn_radiation_source 'normal-focus sealed tube'
_diffrn_radiation_type MoK\a
_diffrn_radiation_wavelength 0.71073
_diffrn_reflns_av_R_equivalents 0.0375
_diffrn_reflns_av_sigmaI/netI 0.0686
_diffrn_reflns_limit_h_max 1
_diffrn_reflns_limit_h_min -13
_diffrn_reflns_limit_k_max 1
_diffrn_reflns_limit_k_min -22
_diffrn_reflns_limit_l_max 31
_diffrn_reflns_limit_l_min -31
_diffrn_reflns_number 12445
_diffrn_reflns_theta_full 27.50
_diffrn_reflns_theta_max 27.50
_diffrn_reflns_theta_min 2.53
_diffrn_standards_decay_% 'random variation +/-2.0'
_diffrn_standards_interval_count 197
_diffrn_standards_number 3
_exptl_absorpt_coefficient_mu 0.173
_exptl_absorpt_correction_T_max 0.9186
_exptl_absorpt_correction_T_min 0.8887
_exptl_crystal_colour colorless
_exptl_crystal_density_diffrn 1.082
_exptl_crystal_density_method 'not measured'
_exptl_crystal_F_000 1568
_exptl_crystal_size_max 0.70
_exptl_crystal_size_mid 0.60
_exptl_crystal_size_min 0.50
_refine_diff_density_max 0.592
_refine_diff_density_min -0.549
_refine_diff_density_rms 0.053
_refine_ls_extinction_coef 0.0006(5)
_refine_ls_extinction_expression Fc^*^=kFc[1+0.001xFc^2^\l^3^/sin(2\q)]^-1/4^
_refine_ls_extinction_method SHELXL
_refine_ls_goodness_of_fit_ref 1.018
_refine_ls_hydrogen_treatment mixed
_refine_ls_matrix_type full
_refine_ls_number_parameters 487
_refine_ls_number_reflns 9933
_refine_ls_number_restraints 12
_refine_ls_restrained_S_all 1.018
_refine_ls_R_factor_all 0.1169
_refine_ls_R_factor_gt 0.0652
_refine_ls_shift/su_max 0.002
_refine_ls_shift/su_mean 0.000
_refine_ls_structure_factor_coef Fsqd
_refine_ls_weighting_details 'calc w=1/[\s^2^(Fo^2^)+(0.0783P)^2^+2.5445P] where P=(Fo^2^+2Fc^2^)/3'
_refine_ls_weighting_scheme calc
_refine_ls_wR_factor_gt 0.1543
_refine_ls_wR_factor_ref 0.1834
_reflns_number_gt 6072
_reflns_number_total 9933
_reflns_threshold_expression >2sigma(I)
_cod_data_source_file ic011099t_03.cif
_cod_data_source_block 2c
_cod_depositor_comments
;
The following automatic conversions were performed:

'_symmetry_cell_setting' value 'Monoclinic' changed to 'monoclinic'
according to the built-in table from CIF Core dictionary named
'cif_core.dic' version 2.4.1 from 2010-06-29.

Automatic conversion script
Id: cif_fix_values 1646 2011-03-28 12:23:43Z adriana 

The following automatic conversions were performed:
data name '_publ_contact_autor' replaced with '_publ_contact_author'
as specified in the replacement file
'/home/antanas/src/cod-tools/trunk/data/replacement-values/replacement_tags.lst'.

Automatic conversion script
Id: cif_correct_tags 4998 2017-03-02 13:24:31Z antanas 
;
_cod_database_code 4317867

loop_
_symmetry_equiv_pos_as_xyz
'x, y, z'
'-x+1/2, y+1/2, -z+1/2'
'-x, -y, -z'
'x-1/2, -y-1/2, z-1/2'

loop_
_atom_site_label
_atom_site_type_symbol
_atom_site_fract_x
_atom_site_fract_y
_atom_site_fract_z
_atom_site_U_iso_or_equiv
_atom_site_adp_type
_atom_site_occupancy
_atom_site_symmetry_multiplicity
_atom_site_calc_flag
_atom_site_refinement_flags
_atom_site_disorder_assembly
_atom_site_disorder_group
Li1 Li 0.6350(5) 0.2082(3) 0.6191(2) 0.0445(12) Uani 1 1 d . A .
Li2 Li 0.4120(5) 0.2484(3) 0.6102(2) 0.0484(13) Uani 1 1 d . . .
N2 N 0.6034(2) 0.28048(14) 0.55258(9) 0.0359(5) Uani 1 1 d . . .
Si2 Si 0.72743(8) 0.34463(5) 0.54639(3) 0.0401(2) Uani 1 1 d . . .
C11 C 0.8395(3) 0.3260(2) 0.60587(15) 0.0603(10) Uani 1 1 d . . .
H11A H 0.7929 0.3206 0.6392 0.109(3) Uiso 1 1 calc R . .
H11B H 0.8981 0.3702 0.6099 0.109(3) Uiso 1 1 calc R . .
H11C H 0.8863 0.2775 0.5996 0.109(3) Uiso 1 1 calc R . .
C12 C 0.6719(3) 0.44849(19) 0.55117(14) 0.0524(8) Uani 1 1 d . . .
H12A H 0.6127 0.4598 0.5205 0.109(3) Uiso 1 1 calc R . .
H12B H 0.7436 0.4842 0.5499 0.109(3) Uiso 1 1 calc R . .
H12C H 0.6302 0.4559 0.5856 0.109(3) Uiso 1 1 calc R . .
C13 C 0.8224(3) 0.3387(2) 0.48406(15) 0.0625(10) Uani 1 1 d . . .
H13A H 0.8491 0.2843 0.4786 0.109(3) Uiso 1 1 calc R . .
H13B H 0.8964 0.3725 0.4889 0.109(3) Uiso 1 1 calc R . .
H13C H 0.7715 0.3563 0.4521 0.109(3) Uiso 1 1 calc R . .
N1 N 0.3997(2) 0.24324(14) 0.52794(9) 0.0359(5) Uani 1 1 d . . .
Si1 Si 0.27085(8) 0.22105(5) 0.48534(4) 0.0443(2) Uani 1 1 d . . .
C8 C 0.3044(4) 0.1483(3) 0.43120(16) 0.0711(11) Uani 1 1 d . . .
H8A H 0.3518 0.1739 0.4028 0.109(3) Uiso 1 1 calc R . .
H8B H 0.2254 0.1280 0.4151 0.109(3) Uiso 1 1 calc R . .
H8C H 0.3537 0.1049 0.4472 0.109(3) Uiso 1 1 calc R . .
C9 C 0.1925(3) 0.3067(2) 0.45098(16) 0.0642(10) Uani 1 1 d . . .
H9A H 0.1812 0.3486 0.4777 0.109(3) Uiso 1 1 calc R . .
H9B H 0.1106 0.2905 0.4352 0.109(3) Uiso 1 1 calc R . .
H9C H 0.2445 0.3260 0.4219 0.109(3) Uiso 1 1 calc R . .
C10 C 0.1536(3) 0.1761(3) 0.53003(17) 0.0706(12) Uani 1 1 d . . .
H10A H 0.1883 0.1278 0.5464 0.109(3) Uiso 1 1 calc R . .
H10B H 0.0772 0.1636 0.5082 0.109(3) Uiso 1 1 calc R . .
H10C H 0.1338 0.2132 0.5590 0.109(3) Uiso 1 1 calc R . .
C1 C 0.5097(3) 0.26974(15) 0.51483(11) 0.0331(6) Uani 1 1 d . . .
C2 C 0.5323(3) 0.28824(17) 0.45578(11) 0.0357(6) Uani 1 1 d . . .
C3 C 0.4895(3) 0.35788(19) 0.43212(12) 0.0428(7) Uani 1 1 d . . .
H3 H 0.4457 0.3944 0.4535 0.057(4) Uiso 1 1 calc R . .
C4 C 0.5094(3) 0.3754(2) 0.37781(13) 0.0530(9) Uani 1 1 d . . .
H4 H 0.4799 0.4232 0.3619 0.057(4) Uiso 1 1 calc R . .
C5 C 0.5722(3) 0.3219(3) 0.34825(13) 0.0579(10) Uani 1 1 d . . .
F1 F 0.5930(2) 0.33839(17) 0.29466(8) 0.0852(8) Uani 1 1 d . . .
C6 C 0.6168(4) 0.2529(3) 0.36944(14) 0.0616(10) Uani 1 1 d . . .
H6 H 0.6608 0.2171 0.3476 0.057(4) Uiso 1 1 calc R . .
C7 C 0.5963(3) 0.2359(2) 0.42388(13) 0.0524(8) Uani 1 1 d . . .
H7 H 0.6265 0.1879 0.4393 0.057(4) Uiso 1 1 calc R . .
N3 N 0.4721(2) 0.14649(14) 0.65415(9) 0.0356(5) Uani 1 1 d . . .
Si3 Si 0.41495(9) 0.05241(5) 0.64449(4) 0.0444(2) Uani 1 1 d . . .
C21 C 0.5031(3) -0.02679(18) 0.68310(14) 0.0645(10) Uani 1 1 d . . .
H21A H 0.5933 -0.0183 0.6804 0.109(3) Uiso 1 1 calc R . .
H21B H 0.4802 -0.0781 0.6675 0.109(3) Uiso 1 1 calc R . .
H21C H 0.4818 -0.0253 0.7216 0.109(3) Uiso 1 1 calc R . .
C22 C 0.2453(3) 0.0439(2) 0.66028(16) 0.0774(12) Uani 1 1 d R . .
H22A H 0.2109 -0.0050 0.6446 0.109(3) Uiso 1 1 calc R . .
H22B H 0.1990 0.0888 0.6445 0.109(3) Uiso 1 1 calc R . .
H22C H 0.2372 0.0433 0.7000 0.109(3) Uiso 1 1 calc R . .
C23 C 0.4294(4) 0.0301(2) 0.57066(15) 0.0723(12) Uani 1 1 d . . .
H23A H 0.5181 0.0240 0.5629 0.109(3) Uiso 1 1 calc R . .
H23B H 0.3932 0.0732 0.5487 0.109(3) Uiso 1 1 calc R . .
H23C H 0.3847 -0.0188 0.5616 0.109(3) Uiso 1 1 calc R . .
N4 N 0.5784(2) 0.24808(15) 0.69614(10) 0.0435(6) Uani 1 1 d . . .
Si4 Si 0.62672(11) 0.31299(6) 0.74687(4) 0.0567(3) Uani 1 1 d . . .
C24 C 0.5289(4) 0.3146(3) 0.80847(15) 0.0735(12) Uani 1 1 d . . .
H24A H 0.4401 0.3180 0.7968 0.109(3) Uiso 1 1 calc R . .
H24B H 0.5519 0.3602 0.8312 0.109(3) Uiso 1 1 calc R . .
H24C H 0.5435 0.2663 0.8297 0.109(3) Uiso 1 1 calc R . .
C25 C 0.7916(4) 0.2965(3) 0.77074(17) 0.0811(13) Uani 1 1 d . . .
H25A H 0.7995 0.2444 0.7876 0.109(3) Uiso 1 1 calc R . .
H25B H 0.8166 0.3368 0.7976 0.109(3) Uiso 1 1 calc R . .
H25C H 0.8458 0.2996 0.7396 0.109(3) Uiso 1 1 calc R . .
C26 C 0.6153(6) 0.4132(2) 0.71546(18) 0.0911(16) Uani 1 1 d . . .
H26A H 0.6641 0.4146 0.6825 0.109(3) Uiso 1 1 calc R . .
H26B H 0.6485 0.4523 0.7417 0.109(3) Uiso 1 1 calc R . .
H26C H 0.5275 0.4252 0.7057 0.109(3) Uiso 1 1 calc R . .
C14 C 0.5201(3) 0.18026(17) 0.69953(11) 0.0350(6) Uani 1 1 d . . .
C15 C 0.5122(3) 0.13878(16) 0.75396(11) 0.0360(6) Uani 1 1 d . . .
C16 C 0.6201(3) 0.11011(18) 0.78109(12) 0.0421(7) Uani 1 1 d . . .
H16 H 0.6990 0.1178 0.7655 0.057(4) Uiso 1 1 calc R . .
C17 C 0.6144(3) 0.07073(19) 0.83024(12) 0.0464(8) Uani 1 1 d . . .
H17 H 0.6880 0.0499 0.8480 0.057(4) Uiso 1 1 calc R . .
C18 C 0.5002(3) 0.06254(18) 0.85261(12) 0.0455(8) Uani 1 1 d . . .
F2 F 0.4945(2) 0.02451(12) 0.90152(7) 0.0635(6) Uani 1 1 d . . .
C19 C 0.3928(3) 0.0909(2) 0.82801(13) 0.0504(8) Uani 1 1 d . . .
H19 H 0.3151 0.0852 0.8449 0.057(4) Uiso 1 1 calc R . .
C20 C 0.3987(3) 0.12819(19) 0.77791(12) 0.0445(7) Uani 1 1 d . . .
H20 H 0.3239 0.1467 0.7598 0.057(4) Uiso 1 1 calc R . .
O1 O 0.7645(2) 0.12816(16) 0.60689(12) 0.0710(8) Uani 1 1 d D . .
C27 C 0.8153(8) 0.0775(4) 0.6487(4) 0.098(3) Uani 0.60 1 d PD A 3
H27A H 0.7482 0.0589 0.6721 0.212(15) Uiso 0.60 1 calc PR A 3
H27B H 0.8553 0.0312 0.6323 0.212(15) Uiso 0.60 1 calc PR A 3
C28 C 0.9026(8) 0.1204(5) 0.6791(4) 0.080(2) Uani 0.60 1 d PD A 3
H28A H 0.9556 0.1496 0.6546 0.109(3) Uiso 0.60 1 calc PR A 3
H28B H 0.9547 0.0847 0.7018 0.109(3) Uiso 0.60 1 calc PR A 3
H28C H 0.8596 0.1573 0.7026 0.109(3) Uiso 0.60 1 calc PR A 3
C27A C 0.8749(10) 0.1191(12) 0.6412(8) 0.27(2) Uani 0.40 1 d PD A 4
H27C H 0.9458 0.1148 0.6167 0.212(15) Uiso 0.40 1 calc PR A 4
H27D H 0.8866 0.1690 0.6615 0.212(15) Uiso 0.40 1 calc PR A 4
C28A C 0.8899(16) 0.0596(13) 0.6790(9) 0.171(11) Uani 0.40 1 d PD A 4
H28D H 0.8075 0.0399 0.6885 0.109(3) Uiso 0.40 1 calc PR A 4
H28E H 0.9345 0.0799 0.7119 0.109(3) Uiso 0.40 1 calc PR A 4
H28F H 0.9384 0.0168 0.6635 0.109(3) Uiso 0.40 1 calc PR A 4
C29 C 0.7404(8) 0.0887(7) 0.5561(4) 0.109(4) Uani 0.50 1 d PD A 5
H29A H 0.6888 0.0416 0.5627 0.212(15) Uiso 0.50 1 calc PR A 5
H29B H 0.6904 0.1239 0.5315 0.212(15) Uiso 0.50 1 calc PR A 5
C30 C 0.8454(8) 0.0656(10) 0.5298(6) 0.141(8) Uani 0.50 1 d PD A 5
H30A H 0.9101 0.0487 0.5569 0.109(3) Uiso 0.50 1 calc PR A 5
H30B H 0.8769 0.1098 0.5088 0.109(3) Uiso 0.50 1 calc PR A 5
H30C H 0.8240 0.0219 0.5051 0.109(3) Uiso 0.50 1 calc PR A 5
C29A C 0.8329(9) 0.1244(7) 0.5583(3) 0.119(5) Uani 0.50 1 d PD A 6
H29C H 0.8402 0.1797 0.5463 0.212(15) Uiso 0.50 1 calc PR A 6
H29D H 0.9185 0.1082 0.5708 0.212(15) Uiso 0.50 1 calc PR A 6
C30A C 0.8078(6) 0.0825(10) 0.5112(5) 0.260(18) Uani 0.50 1 d PD A 6
H30D H 0.7983 0.1189 0.4802 0.109(3) Uiso 0.50 1 calc PR A 6
H30E H 0.7301 0.0526 0.5145 0.109(3) Uiso 0.50 1 calc PR A 6
H30F H 0.8770 0.0463 0.5051 0.109(3) Uiso 0.50 1 calc PR A 6
O2 O 0.2857(2) 0.31918(13) 0.64045(9) 0.0591(7) Uani 1 1 d R . .
C31 C 0.2251(3) 0.37995(13) 0.60729(9) 0.0847(14) Uani 1 1 d R . .
H31A H 0.1664 0.4100 0.6295 0.212(15) Uiso 1 1 calc R . .
H31B H 0.1767 0.3558 0.5763 0.212(15) Uiso 1 1 calc R . .
C32 C 0.3202(5) 0.4328(3) 0.5868(2) 0.0849(14) Uani 1 1 d . . .
H32A H 0.3684 0.4561 0.6176 0.109(3) Uiso 1 1 calc R . .
H32B H 0.2793 0.4745 0.5649 0.109(3) Uiso 1 1 calc R . .
H32C H 0.3766 0.4031 0.5640 0.109(3) Uiso 1 1 calc R . .
C33 C 0.2107(8) 0.2928(5) 0.6817(3) 0.180(4) Uani 1 1 d . . .
H33A H 0.1450 0.2613 0.6621 0.212(15) Uiso 1 1 calc R . .
H33B H 0.2642 0.2542 0.7020 0.212(15) Uiso 1 1 calc R . .
C34 C 0.1562(7) 0.3258(5) 0.7164(3) 0.173(4) Uani 1 1 d . . .
H34A H 0.2164 0.3544 0.7404 0.109(3) Uiso 1 1 calc R . .
H34B H 0.1113 0.2873 0.7379 0.109(3) Uiso 1 1 calc R . .
H34C H 0.0962 0.3630 0.6995 0.109(3) Uiso 1 1 calc R . .

loop_
_atom_site_aniso_label
_atom_site_aniso_U_11
_atom_site_aniso_U_22
_atom_site_aniso_U_33
_atom_site_aniso_U_23
_atom_site_aniso_U_13
_atom_site_aniso_U_12
Li1 0.036(3) 0.052(3) 0.045(3) 0.005(2) -0.003(2) 0.003(2)
Li2 0.049(3) 0.055(3) 0.042(3) 0.010(2) -0.001(2) 0.015(3)
N2 0.0333(12) 0.0388(13) 0.0353(12) 0.0033(10) -0.0030(10) -0.0003(10)
Si2 0.0331(4) 0.0418(5) 0.0450(4) 0.0068(4) -0.0026(3) -0.0050(4)
C11 0.0413(19) 0.066(2) 0.072(2) 0.0151(19) -0.0176(17) -0.0134(17)
C12 0.055(2) 0.0420(17) 0.059(2) 0.0057(15) -0.0057(16) -0.0061(16)
C13 0.046(2) 0.073(3) 0.069(2) 0.004(2) 0.0139(17) -0.0140(18)
N1 0.0286(12) 0.0403(13) 0.0386(12) 0.0084(10) -0.0014(9) 0.0006(10)
Si1 0.0338(4) 0.0479(5) 0.0502(5) 0.0092(4) -0.0075(4) -0.0037(4)
C8 0.069(3) 0.074(3) 0.068(2) -0.014(2) -0.022(2) -0.002(2)
C9 0.0419(19) 0.070(2) 0.079(3) 0.022(2) -0.0156(18) 0.0023(18)
C10 0.042(2) 0.084(3) 0.086(3) 0.026(2) -0.0067(19) -0.0162(19)
C1 0.0329(14) 0.0285(14) 0.0378(14) 0.0038(11) 0.0001(11) 0.0011(11)
C2 0.0323(14) 0.0400(15) 0.0348(14) -0.0003(12) -0.0002(11) -0.0041(12)
C3 0.0410(17) 0.0466(18) 0.0404(15) 0.0058(13) -0.0012(13) -0.0050(14)
C4 0.051(2) 0.064(2) 0.0439(17) 0.0172(16) -0.0043(15) -0.0122(17)
C5 0.056(2) 0.085(3) 0.0326(16) 0.0052(17) 0.0001(15) -0.024(2)
F1 0.0857(17) 0.136(2) 0.0347(10) 0.0077(12) 0.0077(10) -0.0300(16)
C6 0.064(2) 0.076(3) 0.0451(18) -0.0169(19) 0.0139(17) -0.007(2)
C7 0.057(2) 0.053(2) 0.0474(18) -0.0051(16) 0.0076(15) 0.0002(17)
N3 0.0369(13) 0.0349(13) 0.0344(11) 0.0039(10) -0.0059(10) 0.0004(10)
Si3 0.0471(5) 0.0365(4) 0.0485(5) 0.0017(4) -0.0110(4) -0.0028(4)
C21 0.089(3) 0.0350(18) 0.067(2) 0.0042(16) -0.021(2) 0.0020(18)
C22 0.060(2) 0.082(3) 0.089(3) 0.004(2) -0.006(2) -0.022(2)
C23 0.104(3) 0.057(2) 0.053(2) -0.0113(18) -0.019(2) 0.008(2)
N4 0.0513(15) 0.0393(13) 0.0395(13) 0.0044(11) -0.0022(11) -0.0093(12)
Si4 0.0805(7) 0.0443(5) 0.0447(5) -0.0019(4) -0.0042(5) -0.0176(5)
C24 0.100(3) 0.067(3) 0.053(2) -0.0158(19) 0.004(2) -0.008(2)
C25 0.086(3) 0.092(3) 0.064(2) -0.010(2) -0.012(2) -0.038(3)
C26 0.154(5) 0.048(2) 0.070(3) 0.002(2) 0.000(3) -0.020(3)
C14 0.0322(15) 0.0361(15) 0.0368(14) 0.0024(12) 0.0008(11) 0.0037(12)
C15 0.0403(16) 0.0340(15) 0.0335(13) 0.0025(11) -0.0024(12) -0.0008(12)
C16 0.0371(16) 0.0462(17) 0.0421(16) 0.0059(13) -0.0066(13) -0.0004(13)
C17 0.0493(19) 0.0472(18) 0.0414(16) 0.0065(14) -0.0118(14) 0.0021(15)
C18 0.065(2) 0.0377(16) 0.0335(14) 0.0072(12) -0.0022(14) -0.0009(15)
F2 0.0910(16) 0.0574(12) 0.0419(10) 0.0177(9) -0.0002(10) -0.0012(11)
C19 0.051(2) 0.053(2) 0.0477(18) 0.0103(15) 0.0139(15) 0.0043(16)
C20 0.0395(17) 0.0502(18) 0.0439(16) 0.0099(14) 0.0019(13) 0.0061(14)
O1 0.0545(16) 0.0619(17) 0.097(2) 0.0191(16) 0.0068(15) 0.0138(13)
C27 0.083(6) 0.063(5) 0.143(8) 0.040(5) -0.040(6) 0.000(5)
C28 0.081(6) 0.068(5) 0.091(6) 0.017(5) 0.003(5) -0.002(5)
C27A 0.045(9) 0.35(3) 0.41(4) 0.35(3) 0.055(15) 0.036(13)
C28A 0.072(10) 0.20(2) 0.25(3) 0.13(2) 0.048(13) 0.047(13)
C29 0.104(9) 0.072(7) 0.154(12) -0.016(7) 0.051(9) 0.022(6)
C30 0.047(5) 0.239(18) 0.139(11) -0.144(13) 0.023(7) -0.041(8)
C29A 0.069(7) 0.122(10) 0.171(13) -0.009(9) 0.061(8) -0.018(7)
C30A 0.29(3) 0.20(2) 0.27(3) -0.03(2) -0.24(3) -0.04(2)
O2 0.0605(15) 0.0606(15) 0.0574(14) 0.0214(12) 0.0162(12) 0.0235(12)
C31 0.080(3) 0.081(3) 0.094(3) 0.039(3) 0.022(3) 0.028(3)
C32 0.100(4) 0.062(3) 0.096(3) 0.017(2) 0.031(3) 0.003(2)
C33 0.215(8) 0.192(7) 0.144(5) 0.108(5) 0.132(6) 0.151(7)
C34 0.152(6) 0.266(10) 0.107(5) 0.086(6) 0.061(5) 0.085(7)

loop_
_atom_type_symbol
_atom_type_description
_atom_type_scat_dispersion_real
_atom_type_scat_dispersion_imag
_atom_type_scat_source
C C 0.0033 0.0016 'International Tables Vol C Tables 4.2.6.8 and 6.1.1.4'
H H 0.0000 0.0000 'International Tables Vol C Tables 4.2.6.8 and 6.1.1.4'
N N 0.0061 0.0033 'International Tables Vol C Tables 4.2.6.8 and 6.1.1.4'
Li Li -0.0003 0.0001 'International Tables Vol C Tables 4.2.6.8 and 6.1.1.4'
O O 0.0106 0.0060 'International Tables Vol C Tables 4.2.6.8 and 6.1.1.4'
F F 0.0171 0.0103 'International Tables Vol C Tables 4.2.6.8 and 6.1.1.4'
Si Si 0.0817 0.0704 'International Tables Vol C Tables 4.2.6.8 and 6.1.1.4'

loop_
_geom_angle_atom_site_label_1
_geom_angle_atom_site_label_2
_geom_angle_atom_site_label_3
_geom_angle
_geom_angle_site_symmetry_1
_geom_angle_site_symmetry_3
_geom_angle_publ_flag
O1 Li1 N2 112.5(3) . . ?
O1 Li1 N4 125.9(3) . . ?
N2 Li1 N4 118.1(3) . . ?
O1 Li1 N3 107.3(3) . . ?
N2 Li1 N3 118.8(2) . . ?
N4 Li1 N3 63.30(17) . . ?
O1 Li1 C14 111.9(2) . . ?
N2 Li1 C14 133.9(3) . . ?
N4 Li1 C14 32.92(12) . . ?
N3 Li1 C14 33.05(11) . . ?
O1 Li1 Li2 148.7(3) . . ?
N2 Li1 Li2 69.0(2) . . ?
N4 Li1 Li2 71.3(2) . . ?
N3 Li1 Li2 53.27(18) . . ?
C14 Li1 Li2 66.73(19) . . ?
O1 Li1 Si2 100.7(2) . . ?
N2 Li1 Si2 31.37(10) . . ?
N4 Li1 Si2 112.4(2) . . ?
N3 Li1 Si2 147.3(2) . . ?
C14 Li1 Si2 143.1(2) . . ?
Li2 Li1 Si2 94.1(2) . . ?
O2 Li2 N1 112.7(3) . . ?
O2 Li2 N3 120.2(3) . . ?
N1 Li2 N3 118.4(3) . . ?
O2 Li2 Li1 143.5(3) . . ?
N1 Li2 Li1 95.5(2) . . ?
N3 Li2 Li1 57.52(18) . . ?
O2 Li2 N2 130.1(3) . . ?
N1 Li2 N2 58.86(16) . . ?
N3 Li2 N2 102.7(2) . . ?
Li1 Li2 N2 47.80(16) . . ?
O2 Li2 C1 123.7(2) . . ?
N1 Li2 C1 29.22(12) . . ?
N3 Li2 C1 116.1(2) . . ?
Li1 Li2 C1 72.44(19) . . ?
N2 Li2 C1 29.86(10) . . ?
O2 Li2 C14 103.5(2) . . ?
N1 Li2 C14 143.2(3) . . ?
N3 Li2 C14 29.25(11) . . ?
Li1 Li2 C14 55.49(17) . . ?
N2 Li2 C14 102.30(19) . . ?
C1 Li2 C14 127.6(2) . . ?
O2 Li2 N4 98.4(2) . . ?
N1 Li2 N4 142.4(3) . . ?
N3 Li2 N4 55.15(14) . . ?
Li1 Li2 N4 48.12(16) . . ?
N2 Li2 N4 85.25(18) . . ?
C1 Li2 N4 114.9(2) . . ?
C14 Li2 N4 28.27(9) . . ?
C1 N2 Si2 125.14(19) . . ?
C1 N2 Li1 123.7(2) . . ?
Si2 N2 Li1 110.32(18) . . ?
C1 N2 Li2 76.40(19) . . ?
Si2 N2 Li2 143.75(18) . . ?
Li1 N2 Li2 63.17(19) . . ?
N2 Si2 C12 110.16(14) . . ?
N2 Si2 C11 106.93(14) . . ?
C12 Si2 C11 107.77(17) . . ?
N2 Si2 C13 118.88(15) . . ?
C12 Si2 C13 106.65(17) . . ?
C11 Si2 C13 105.94(18) . . ?
N2 Si2 Li1 38.30(12) . . ?
C12 Si2 Li1 124.00(15) . . ?
C11 Si2 Li1 68.68(14) . . ?
C13 Si2 Li1 128.60(17) . . ?
C1 N1 Si1 128.6(2) . . ?
C1 N1 Li2 102.2(2) . . ?
Si1 N1 Li2 128.8(2) . . ?
N1 Si1 C8 113.66(15) . . ?
N1 Si1 C9 115.53(15) . . ?
C8 Si1 C9 107.15(19) . . ?
N1 Si1 C10 105.82(15) . . ?
C8 Si1 C10 107.5(2) . . ?
C9 Si1 C10 106.65(18) . . ?
N1 C1 N2 121.7(2) . . ?
N1 C1 C2 119.3(2) . . ?
N2 C1 C2 119.0(2) . . ?
N1 C1 Li2 48.62(18) . . ?
N2 C1 Li2 73.74(19) . . ?
C2 C1 Li2 165.4(2) . . ?
C7 C2 C3 118.4(3) . . ?
C7 C2 C1 120.7(3) . . ?
C3 C2 C1 120.9(3) . . ?
C2 C3 C4 121.5(3) . . ?
C5 C4 C3 117.8(3) . . ?
C4 C5 C6 123.2(3) . . ?
C4 C5 F1 118.6(4) . . ?
C6 C5 F1 118.2(4) . . ?
C5 C6 C7 118.5(3) . . ?
C2 C7 C6 120.7(3) . . ?
C14 N3 Si3 129.4(2) . . ?
C14 N3 Li2 99.6(2) . . ?
Si3 N3 Li2 126.2(2) . . ?
C14 N3 Li1 80.8(2) . . ?
Si3 N3 Li1 131.26(19) . . ?
Li2 N3 Li1 69.2(2) . . ?
N3 Si3 C23 106.18(16) . . ?
N3 Si3 C21 115.51(13) . . ?
C23 Si3 C21 106.36(17) . . ?
N3 Si3 C22 112.50(15) . . ?
C23 Si3 C22 107.9(2) . . ?
C21 Si3 C22 107.96(14) . . ?
C14 N4 Si4 130.1(2) . . ?
C14 N4 Li1 86.0(2) . . ?
Si4 N4 Li1 139.4(2) . . ?
C14 N4 Li2 75.7(2) . . ?
Si4 N4 Li2 136.71(18) . . ?
Li1 N4 Li2 60.60(18) . . ?
N4 Si4 C25 112.37(18) . . ?
N4 Si4 C26 105.95(17) . . ?
C25 Si4 C26 108.1(2) . . ?
N4 Si4 C24 115.46(17) . . ?
C25 Si4 C24 107.7(2) . . ?
C26 Si4 C24 106.8(2) . . ?
N4 C14 N3 119.4(3) . . ?
N4 C14 C15 120.6(2) . . ?
N3 C14 C15 119.9(2) . . ?
N4 C14 Li1 61.1(2) . . ?
N3 C14 Li1 66.16(19) . . ?
C15 C14 Li1 149.4(2) . . ?
N4 C14 Li2 76.0(2) . . ?
N3 C14 Li2 51.12(18) . . ?
C15 C14 Li2 151.4(2) . . ?
Li1 C14 Li2 57.79(17) . . ?
C20 C15 C16 118.3(3) . . ?
C20 C15 C14 121.3(3) . . ?
C16 C15 C14 120.4(3) . . ?
C17 C16 C15 121.2(3) . . ?
C18 C17 C16 118.2(3) . . ?
C19 C18 F2 119.2(3) . . ?
C19 C18 C17 122.4(3) . . ?
F2 C18 C17 118.4(3) . . ?
C18 C19 C20 119.0(3) . . ?
C15 C20 C19 120.7(3) . . ?
C29A O1 C27A 92.6(10) . . ?
C29A O1 C27 112.3(7) . . ?
C27A O1 C27 39.9(6) . . ?
C29A O1 C29 48.0(6) . . ?
C27A O1 C29 125.1(12) . . ?
C27 O1 C29 112.9(7) . . ?
C29A O1 Li1 123.1(6) . . ?
C27A O1 Li1 123.5(11) . . ?
C27 O1 Li1 123.7(5) . . ?
C29 O1 Li1 110.9(4) . . ?
C28 C27 O1 107.2(6) . . ?
C28A C27A O1 123.0(12) . . ?
C30 C29 O1 115.0(7) . . ?
C30A C29A O1 129.6(9) . . ?
C33 O2 C31 112.4(3) . . ?
C33 O2 Li2 120.0(3) . . ?
C31 O2 Li2 121.30(17) . . ?
O2 C31 C32 109.3(3) . . ?
C34 C33 O2 132.9(8) . . ?

loop_
_geom_bond_atom_site_label_1
_geom_bond_atom_site_label_2
_geom_bond_distance
_geom_bond_site_symmetry_2
_geom_bond_publ_flag
Li1 O1 1.974(6) . ?
Li1 N2 2.058(6) . ?
Li1 N4 2.119(6) . ?
Li1 N3 2.237(6) . ?
Li1 C14 2.415(6) . ?
Li1 Li2 2.479(7) . ?
Li1 Si2 3.114(5) . ?
Li2 O2 1.978(6) . ?
Li2 N1 2.016(6) . ?
Li2 N3 2.126(6) . ?
Li2 N2 2.594(6) . ?
Li2 C1 2.627(6) . ?
Li2 C14 2.692(6) . ?
Li2 N4 2.695(6) . ?
N2 C1 1.345(3) . ?
N2 Si2 1.729(2) . ?
Si2 C12 1.870(3) . ?
Si2 C11 1.872(3) . ?
Si2 C13 1.874(4) . ?
N1 C1 1.312(3) . ?
N1 Si1 1.732(2) . ?
Si1 C8 1.861(4) . ?
Si1 C9 1.863(4) . ?
Si1 C10 1.864(4) . ?
C1 C2 1.511(4) . ?
C2 C7 1.385(4) . ?
C2 C3 1.388(4) . ?
C3 C4 1.389(4) . ?
C4 C5 1.359(5) . ?
C5 C6 1.362(6) . ?
C5 F1 1.371(4) . ?
C6 C7 1.392(5) . ?
N3 C14 1.334(4) . ?
N3 Si3 1.726(2) . ?
Si3 C23 1.862(4) . ?
Si3 C21 1.876(3) . ?
Si3 C22 1.876(3) . ?
N4 C14 1.316(4) . ?
N4 Si4 1.725(3) . ?
Si4 C25 1.853(5) . ?
Si4 C26 1.873(4) . ?
Si4 C24 1.874(4) . ?
C14 C15 1.515(4) . ?
C15 C20 1.383(4) . ?
C15 C16 1.393(4) . ?
C16 C17 1.382(4) . ?
C17 C18 1.368(5) . ?
C18 C19 1.360(5) . ?
C18 F2 1.366(3) . ?
C19 C20 1.386(4) . ?
O1 C29A 1.425(5) . ?
O1 C27A 1.427(5) . ?
O1 C27 1.427(5) . ?
O1 C29 1.428(5) . ?
C27 C28 1.376(6) . ?
C27A C28A 1.375(6) . ?
C29 C30 1.376(6) . ?
C29A C30A 1.375(6) . ?
O2 C33 1.392(6) . ?
O2 C31 1.450(2) . ?
C31 C32 1.463(5) . ?
C33 C34 1.193(8) . ?

loop_
_geom_torsion_atom_site_label_1
_geom_torsion_atom_site_label_2
_geom_torsion_atom_site_label_3
_geom_torsion_atom_site_label_4
_geom_torsion
_geom_torsion_site_symmetry_1
_geom_torsion_site_symmetry_2
_geom_torsion_site_symmetry_3
_geom_torsion_site_symmetry_4
_geom_torsion_publ_flag
O1 Li1 Li2 O2 157.2(5) . . . . ?
N2 Li1 Li2 O2 -103.6(5) . . . . ?
N4 Li1 Li2 O2 27.9(5) . . . . ?
N3 Li1 Li2 O2 98.1(5) . . . . ?
C14 Li1 Li2 O2 62.9(5) . . . . ?
Si2 Li1 Li2 O2 -84.4(5) . . . . ?
O1 Li1 Li2 N1 -61.2(6) . . . . ?
N2 Li1 Li2 N1 38.0(2) . . . . ?
N4 Li1 Li2 N1 169.5(3) . . . . ?
N3 Li1 Li2 N1 -120.3(3) . . . . ?
C14 Li1 Li2 N1 -155.5(3) . . . . ?
Si2 Li1 Li2 N1 57.2(2) . . . . ?
O1 Li1 Li2 N3 59.1(5) . . . . ?
N2 Li1 Li2 N3 158.3(3) . . . . ?
N4 Li1 Li2 N3 -70.18(17) . . . . ?
C14 Li1 Li2 N3 -35.17(13) . . . . ?
Si2 Li1 Li2 N3 177.5(2) . . . . ?
O1 Li1 Li2 N2 -99.2(6) . . . . ?
N4 Li1 Li2 N2 131.5(3) . . . . ?
N3 Li1 Li2 N2 -158.3(3) . . . . ?
C14 Li1 Li2 N2 166.5(3) . . . . ?
Si2 Li1 Li2 N2 19.21(10) . . . . ?
O1 Li1 Li2 C1 -79.4(6) . . . . ?
N2 Li1 Li2 C1 19.78(13) . . . . ?
N4 Li1 Li2 C1 151.3(2) . . . . ?
N3 Li1 Li2 C1 -138.5(2) . . . . ?
C14 Li1 Li2 C1 -173.7(2) . . . . ?
Si2 Li1 Li2 C1 38.98(14) . . . . ?
O1 Li1 Li2 C14 94.3(6) . . . . ?
N2 Li1 Li2 C14 -166.5(3) . . . . ?
N4 Li1 Li2 C14 -35.01(12) . . . . ?
N3 Li1 Li2 C14 35.17(13) . . . . ?
Si2 Li1 Li2 C14 -147.3(2) . . . . ?
O1 Li1 Li2 N4 129.3(6) . . . . ?
N2 Li1 Li2 N4 -131.5(3) . . . . ?
N3 Li1 Li2 N4 70.18(17) . . . . ?
C14 Li1 Li2 N4 35.01(12) . . . . ?
Si2 Li1 Li2 N4 -112.3(2) . . . . ?
O1 Li1 N2 C1 97.1(3) . . . . ?
N4 Li1 N2 C1 -102.7(3) . . . . ?
N3 Li1 N2 C1 -29.4(4) . . . . ?
C14 Li1 N2 C1 -66.4(5) . . . . ?
Li2 Li1 N2 C1 -49.2(3) . . . . ?
Si2 Li1 N2 C1 169.9(3) . . . . ?
O1 Li1 N2 Si2 -72.8(3) . . . . ?
N4 Li1 N2 Si2 87.4(3) . . . . ?
N3 Li1 N2 Si2 160.7(2) . . . . ?
C14 Li1 N2 Si2 123.7(3) . . . . ?
Li2 Li1 N2 Si2 140.9(2) . . . . ?
O1 Li1 N2 Li2 146.2(3) . . . . ?
N4 Li1 N2 Li2 -53.5(3) . . . . ?
N3 Li1 N2 Li2 19.8(2) . . . . ?
C14 Li1 N2 Li2 -17.3(3) . . . . ?
Si2 Li1 N2 Li2 -140.9(2) . . . . ?
O2 Li2 N2 C1 -89.4(3) . . . . ?
N1 Li2 N2 C1 5.28(17) . . . . ?
N3 Li2 N2 C1 121.0(3) . . . . ?
Li1 Li2 N2 C1 139.6(3) . . . . ?
C14 Li2 N2 C1 150.9(2) . . . . ?
N4 Li2 N2 C1 173.6(2) . . . . ?
O2 Li2 N2 Si2 42.8(5) . . . . ?
N1 Li2 N2 Si2 137.5(3) . . . . ?
N3 Li2 N2 Si2 -106.8(3) . . . . ?
Li1 Li2 N2 Si2 -88.2(3) . . . . ?
C1 Li2 N2 Si2 132.2(3) . . . . ?
C14 Li2 N2 Si2 -76.9(3) . . . . ?
N4 Li2 N2 Si2 -54.2(3) . . . . ?
O2 Li2 N2 Li1 131.0(4) . . . . ?
N1 Li2 N2 Li1 -134.3(3) . . . . ?
N3 Li2 N2 Li1 -18.6(2) . . . . ?
C1 Li2 N2 Li1 -139.6(3) . . . . ?
C14 Li2 N2 Li1 11.3(2) . . . . ?
N4 Li2 N2 Li1 34.0(2) . . . . ?
C1 N2 Si2 C12 70.6(3) . . . . ?
Li1 N2 Si2 C12 -119.7(2) . . . . ?
Li2 N2 Si2 C12 -47.7(3) . . . . ?
C1 N2 Si2 C11 -172.6(2) . . . . ?
Li1 N2 Si2 C11 -2.9(2) . . . . ?
Li2 N2 Si2 C11 69.1(3) . . . . ?
C1 N2 Si2 C13 -52.9(3) . . . . ?
Li1 N2 Si2 C13 116.8(2) . . . . ?
Li2 N2 Si2 C13 -171.2(3) . . . . ?
C1 N2 Si2 Li1 -169.7(4) . . . . ?
Li2 N2 Si2 Li1 72.0(3) . . . . ?
O1 Li1 Si2 N2 116.1(3) . . . . ?
N4 Li1 Si2 N2 -107.6(3) . . . . ?
N3 Li1 Si2 N2 -32.5(4) . . . . ?
C14 Li1 Si2 N2 -91.8(4) . . . . ?
Li2 Li1 Si2 N2 -36.2(2) . . . . ?
O1 Li1 Si2 C12 -164.4(2) . . . . ?
N2 Li1 Si2 C12 79.4(2) . . . . ?
N4 Li1 Si2 C12 -28.1(3) . . . . ?
N3 Li1 Si2 C12 47.0(5) . . . . ?
C14 Li1 Si2 C12 -12.4(4) . . . . ?
Li2 Li1 Si2 C12 43.3(3) . . . . ?
O1 Li1 Si2 C11 -66.9(2) . . . . ?
N2 Li1 Si2 C11 177.0(3) . . . . ?
N4 Li1 Si2 C11 69.4(2) . . . . ?
N3 Li1 Si2 C11 144.6(5) . . . . ?
C14 Li1 Si2 C11 85.2(4) . . . . ?
Li2 Li1 Si2 C11 140.9(3) . . . . ?
O1 Li1 Si2 C13 26.9(3) . . . . ?
N2 Li1 Si2 C13 -89.2(2) . . . . ?
N4 Li1 Si2 C13 163.2(2) . . . . ?
N3 Li1 Si2 C13 -121.7(4) . . . . ?
C14 Li1 Si2 C13 178.9(3) . . . . ?
Li2 Li1 Si2 C13 -125.4(2) . . . . ?
O2 Li2 N1 C1 118.9(3) . . . . ?
N3 Li2 N1 C1 -93.4(3) . . . . ?
Li1 Li2 N1 C1 -37.5(3) . . . . ?
N2 Li2 N1 C1 -5.38(17) . . . . ?
C14 Li2 N1 C1 -72.3(5) . . . . ?
N4 Li2 N1 C1 -24.6(5) . . . . ?
O2 Li2 N1 Si1 -54.1(4) . . . . ?
N3 Li2 N1 Si1 93.6(3) . . . . ?
Li1 Li2 N1 Si1 149.5(2) . . . . ?
N2 Li2 N1 Si1 -178.4(2) . . . . ?
C1 Li2 N1 Si1 -173.0(3) . . . . ?
C14 Li2 N1 Si1 114.7(4) . . . . ?
N4 Li2 N1 Si1 162.4(3) . . . . ?
C1 N1 Si1 C8 56.0(3) . . . . ?
Li2 N1 Si1 C8 -132.7(3) . . . . ?
C1 N1 Si1 C9 -68.4(3) . . . . ?
Li2 N1 Si1 C9 102.8(3) . . . . ?
C1 N1 Si1 C10 173.8(3) . . . . ?
Li2 N1 Si1 C10 -14.9(3) . . . . ?
Si1 N1 C1 N2 -176.5(2) . . . . ?
Li2 N1 C1 N2 10.5(3) . . . . ?
Si1 N1 C1 C2 3.1(4) . . . . ?
Li2 N1 C1 C2 -169.9(3) . . . . ?
Si1 N1 C1 Li2 173.0(3) . . . . ?
Si2 N2 C1 N1 -155.8(2) . . . . ?
Li1 N2 C1 N1 35.8(4) . . . . ?
Li2 N2 C1 N1 -8.2(3) . . . . ?
Si2 N2 C1 C2 24.6(4) . . . . ?
Li1 N2 C1 C2 -143.8(3) . . . . ?
Li2 N2 C1 C2 172.2(3) . . . . ?
Si2 N2 C1 Li2 -147.6(2) . . . . ?
Li1 N2 C1 Li2 44.0(3) . . . . ?
O2 Li2 C1 N1 -76.1(3) . . . . ?
N3 Li2 C1 N1 102.0(3) . . . . ?
Li1 Li2 C1 N1 140.5(3) . . . . ?
N2 Li2 C1 N1 170.7(3) . . . . ?
C14 Li2 C1 N1 133.9(4) . . . . ?
N4 Li2 C1 N1 163.7(3) . . . . ?
O2 Li2 C1 N2 113.2(4) . . . . ?
N1 Li2 C1 N2 -170.7(3) . . . . ?
N3 Li2 C1 N2 -68.7(3) . . . . ?
Li1 Li2 C1 N2 -30.2(2) . . . . ?
C14 Li2 C1 N2 -36.8(3) . . . . ?
N4 Li2 C1 N2 -7.0(2) . . . . ?
O2 Li2 C1 C2 -38.8(11) . . . . ?
N1 Li2 C1 C2 37.3(9) . . . . ?
N3 Li2 C1 C2 139.3(8) . . . . ?
Li1 Li2 C1 C2 177.8(9) . . . . ?
N2 Li2 C1 C2 -152.0(10) . . . . ?
C14 Li2 C1 C2 171.2(8) . . . . ?
N4 Li2 C1 C2 -159.0(8) . . . . ?
N1 C1 C2 C7 -100.5(3) . . . . ?
N2 C1 C2 C7 79.1(4) . . . . ?
Li2 C1 C2 C7 -132.0(9) . . . . ?
N1 C1 C2 C3 79.4(4) . . . . ?
N2 C1 C2 C3 -101.0(3) . . . . ?
Li2 C1 C2 C3 47.9(10) . . . . ?
C7 C2 C3 C4 0.1(4) . . . . ?
C1 C2 C3 C4 -179.8(3) . . . . ?
C2 C3 C4 C5 0.1(5) . . . . ?
C3 C4 C5 C6 -0.4(5) . . . . ?
C3 C4 C5 F1 -179.8(3) . . . . ?
C4 C5 C6 C7 0.4(6) . . . . ?
F1 C5 C6 C7 179.8(3) . . . . ?
C3 C2 C7 C6 -0.1(5) . . . . ?
C1 C2 C7 C6 179.8(3) . . . . ?
C5 C6 C7 C2 -0.2(5) . . . . ?
O2 Li2 N3 C14 -60.9(4) . . . . ?
N1 Li2 N3 C14 153.8(3) . . . . ?
Li1 Li2 N3 C14 76.2(2) . . . . ?
N2 Li2 N3 C14 92.5(2) . . . . ?
C1 Li2 N3 C14 120.9(3) . . . . ?
N4 Li2 N3 C14 17.63(17) . . . . ?
O2 Li2 N3 Si3 96.3(3) . . . . ?
N1 Li2 N3 Si3 -49.0(4) . . . . ?
Li1 Li2 N3 Si3 -126.6(2) . . . . ?
N2 Li2 N3 Si3 -110.3(2) . . . . ?
C1 Li2 N3 Si3 -81.9(3) . . . . ?
C14 Li2 N3 Si3 157.2(3) . . . . ?
N4 Li2 N3 Si3 174.8(2) . . . . ?
O2 Li2 N3 Li1 -137.1(4) . . . . ?
N1 Li2 N3 Li1 77.6(3) . . . . ?
N2 Li2 N3 Li1 16.3(2) . . . . ?
C1 Li2 N3 Li1 44.7(2) . . . . ?
C14 Li2 N3 Li1 -76.2(2) . . . . ?
N4 Li2 N3 Li1 -58.60(17) . . . . ?
O1 Li1 N3 C14 103.8(3) . . . . ?
N2 Li1 N3 C14 -127.2(3) . . . . ?
N4 Li1 N3 C14 -18.24(17) . . . . ?
Li2 Li1 N3 C14 -104.1(2) . . . . ?
Si2 Li1 N3 C14 -108.7(4) . . . . ?
O1 Li1 N3 Si3 -31.7(3) . . . . ?
N2 Li1 N3 Si3 97.3(3) . . . . ?
N4 Li1 N3 Si3 -153.7(2) . . . . ?
C14 Li1 N3 Si3 -135.5(3) . . . . ?
Li2 Li1 N3 Si3 120.5(3) . . . . ?
Si2 Li1 N3 Si3 115.9(4) . . . . ?
O1 Li1 N3 Li2 -152.1(3) . . . . ?
N2 Li1 N3 Li2 -23.2(3) . . . . ?
N4 Li1 N3 Li2 85.8(2) . . . . ?
C14 Li1 N3 Li2 104.1(2) . . . . ?
Si2 Li1 N3 Li2 -4.6(4) . . . . ?
C14 N3 Si3 C23 -155.5(3) . . . . ?
Li2 N3 Si3 C23 54.1(3) . . . . ?
Li1 N3 Si3 C23 -39.1(3) . . . . ?
C14 N3 Si3 C21 -37.9(3) . . . . ?
Li2 N3 Si3 C21 171.8(2) . . . . ?
Li1 N3 Si3 C21 78.5(3) . . . . ?
C14 N3 Si3 C22 86.7(3) . . . . ?
Li2 N3 Si3 C22 -63.7(3) . . . . ?
Li1 N3 Si3 C22 -156.9(2) . . . . ?
O1 Li1 N4 C14 -74.3(4) . . . . ?
N2 Li1 N4 C14 128.3(3) . . . . ?
N3 Li1 N4 C14 18.31(17) . . . . ?
Li2 Li1 N4 C14 75.9(2) . . . . ?
Si2 Li1 N4 C14 162.6(2) . . . . ?
O1 Li1 N4 Si4 81.0(4) . . . . ?
N2 Li1 N4 Si4 -76.3(4) . . . . ?
N3 Li1 N4 Si4 173.7(3) . . . . ?
C14 Li1 N4 Si4 155.3(4) . . . . ?
Li2 Li1 N4 Si4 -128.8(3) . . . . ?
Si2 Li1 N4 Si4 -42.1(4) . . . . ?
O1 Li1 N4 Li2 -150.2(4) . . . . ?
N2 Li1 N4 Li2 52.4(3) . . . . ?
N3 Li1 N4 Li2 -57.57(17) . . . . ?
C14 Li1 N4 Li2 -75.9(2) . . . . ?
Si2 Li1 N4 Li2 86.7(2) . . . . ?
O2 Li2 N4 C14 102.9(3) . . . . ?
N1 Li2 N4 C14 -110.8(5) . . . . ?
N3 Li2 N4 C14 -18.21(18) . . . . ?
Li1 Li2 N4 C14 -93.5(3) . . . . ?
N2 Li2 N4 C14 -127.3(2) . . . . ?
C1 Li2 N4 C14 -123.8(3) . . . . ?
O2 Li2 N4 Si4 -31.4(4) . . . . ?
N1 Li2 N4 Si4 114.9(4) . . . . ?
N3 Li2 N4 Si4 -152.5(2) . . . . ?
Li1 Li2 N4 Si4 132.2(3) . . . . ?
N2 Li2 N4 Si4 98.4(2) . . . . ?
C1 Li2 N4 Si4 101.9(3) . . . . ?
C14 Li2 N4 Si4 -134.3(3) . . . . ?
O2 Li2 N4 Li1 -163.7(3) . . . . ?
N1 Li2 N4 Li1 -17.4(4) . . . . ?
N3 Li2 N4 Li1 75.3(2) . . . . ?
N2 Li2 N4 Li1 -33.8(2) . . . . ?
C1 Li2 N4 Li1 -30.3(2) . . . . ?
C14 Li2 N4 Li1 93.5(3) . . . . ?
C14 N4 Si4 C25 93.9(3) . . . . ?
Li1 N4 Si4 C25 -53.2(4) . . . . ?
Li2 N4 Si4 C25 -151.1(3) . . . . ?
C14 N4 Si4 C26 -148.2(3) . . . . ?
Li1 N4 Si4 C26 64.7(4) . . . . ?
Li2 N4 Si4 C26 -33.2(3) . . . . ?
C14 N4 Si4 C24 -30.2(4) . . . . ?
Li1 N4 Si4 C24 -177.3(3) . . . . ?
Li2 N4 Si4 C24 84.8(3) . . . . ?
Si4 N4 C14 N3 168.1(2) . . . . ?
Li1 N4 C14 N3 -32.7(3) . . . . ?
Li2 N4 C14 N3 28.0(3) . . . . ?
Si4 N4 C14 C15 -14.5(4) . . . . ?
Li1 N4 C14 C15 144.7(3) . . . . ?
Li2 N4 C14 C15 -154.7(3) . . . . ?
Si4 N4 C14 Li1 -159.2(3) . . . . ?
Li2 N4 C14 Li1 60.67(19) . . . . ?
Si4 N4 C14 Li2 140.1(3) . . . . ?
Li1 N4 C14 Li2 -60.67(18) . . . . ?
Si3 N3 C14 N4 168.1(2) . . . . ?
Li2 N3 C14 N4 -35.8(3) . . . . ?
Li1 N3 C14 N4 31.1(3) . . . . ?
Si3 N3 C14 C15 -9.3(4) . . . . ?
Li2 N3 C14 C15 146.8(3) . . . . ?
Li1 N3 C14 C15 -146.3(3) . . . . ?
Si3 N3 C14 Li1 137.0(3) . . . . ?
Li2 N3 C14 Li1 -66.9(2) . . . . ?
Si3 N3 C14 Li2 -156.1(3) . . . . ?
Li1 N3 C14 Li2 66.9(2) . . . . ?
O1 Li1 C14 N4 122.8(3) . . . . ?
N2 Li1 C14 N4 -73.7(4) . . . . ?
N3 Li1 C14 N4 -149.0(3) . . . . ?
Li2 Li1 C14 N4 -91.2(2) . . . . ?
Si2 Li1 C14 N4 -27.5(3) . . . . ?
O1 Li1 C14 N3 -88.2(3) . . . . ?
N2 Li1 C14 N3 75.4(4) . . . . ?
N4 Li1 C14 N3 149.0(3) . . . . ?
Li2 Li1 C14 N3 57.8(2) . . . . ?
Si2 Li1 C14 N3 121.6(4) . . . . ?
O1 Li1 C14 C15 20.7(6) . . . . ?
N2 Li1 C14 C15 -175.8(4) . . . . ?
N4 Li1 C14 C15 -102.1(5) . . . . ?
N3 Li1 C14 C15 108.9(5) . . . . ?
Li2 Li1 C14 C15 166.7(5) . . . . ?
Si2 Li1 C14 C15 -129.6(4) . . . . ?
O1 Li1 C14 Li2 -146.0(3) . . . . ?
N2 Li1 C14 Li2 17.6(3) . . . . ?
N4 Li1 C14 Li2 91.2(2) . . . . ?
N3 Li1 C14 Li2 -57.8(2) . . . . ?
Si2 Li1 C14 Li2 63.7(3) . . . . ?
O2 Li2 C14 N4 -82.6(3) . . . . ?
N1 Li2 C14 N4 107.9(5) . . . . ?
N3 Li2 C14 N4 148.3(3) . . . . ?
Li1 Li2 C14 N4 64.4(2) . . . . ?
N2 Li2 C14 N4 54.2(2) . . . . ?
C1 Li2 C14 N4 72.0(3) . . . . ?
O2 Li2 C14 N3 129.0(3) . . . . ?
N1 Li2 C14 N3 -40.4(5) . . . . ?
Li1 Li2 C14 N3 -83.9(3) . . . . ?
N2 Li2 C14 N3 -94.1(3) . . . . ?
C1 Li2 C14 N3 -76.3(3) . . . . ?
N4 Li2 C14 N3 -148.3(3) . . . . ?
O2 Li2 C14 C15 47.1(6) . . . . ?
N1 Li2 C14 C15 -122.3(5) . . . . ?
N3 Li2 C14 C15 -81.9(5) . . . . ?
Li1 Li2 C14 C15 -165.8(5) . . . . ?
N2 Li2 C14 C15 -176.0(4) . . . . ?
C1 Li2 C14 C15 -158.2(4) . . . . ?
N4 Li2 C14 C15 129.7(5) . . . . ?
O2 Li2 C14 Li1 -147.0(3) . . . . ?
N1 Li2 C14 Li1 43.5(5) . . . . ?
N3 Li2 C14 Li1 83.9(3) . . . . ?
N2 Li2 C14 Li1 -10.17(19) . . . . ?
C1 Li2 C14 Li1 7.6(3) . . . . ?
N4 Li2 C14 Li1 -64.4(2) . . . . ?
N4 C14 C15 C20 114.3(3) . . . . ?
N3 C14 C15 C20 -68.3(4) . . . . ?
Li1 C14 C15 C20 -161.5(4) . . . . ?
Li2 C14 C15 C20 -5.5(6) . . . . ?
N4 C14 C15 C16 -65.8(4) . . . . ?
N3 C14 C15 C16 111.5(3) . . . . ?
Li1 C14 C15 C16 18.3(6) . . . . ?
Li2 C14 C15 C16 174.3(4) . . . . ?
C20 C15 C16 C17 1.2(5) . . . . ?
C14 C15 C16 C17 -178.7(3) . . . . ?
C15 C16 C17 C18 -1.9(5) . . . . ?
C16 C17 C18 C19 0.7(5) . . . . ?
C16 C17 C18 F2 -179.2(3) . . . . ?
F2 C18 C19 C20 -178.9(3) . . . . ?
C17 C18 C19 C20 1.2(5) . . . . ?
C16 C15 C20 C19 0.8(5) . . . . ?
C14 C15 C20 C19 -179.3(3) . . . . ?
C18 C19 C20 C15 -2.0(5) . . . . ?
N2 Li1 O1 C29A 3.4(6) . . . . ?
N4 Li1 O1 C29A -155.0(5) . . . . ?
N3 Li1 O1 C29A 135.9(4) . . . . ?
C14 Li1 O1 C29A 170.7(4) . . . . ?
Li2 Li1 O1 C29A 89.8(7) . . . . ?
Si2 Li1 O1 C29A -27.0(5) . . . . ?
N2 Li1 O1 C27A 123.3(6) . . . . ?
N4 Li1 O1 C27A -35.1(8) . . . . ?
N3 Li1 O1 C27A -104.3(7) . . . . ?
C14 Li1 O1 C27A -69.5(7) . . . . ?
Li2 Li1 O1 C27A -150.3(8) . . . . ?
Si2 Li1 O1 C27A 92.9(6) . . . . ?
N2 Li1 O1 C27 171.7(4) . . . . ?
N4 Li1 O1 C27 13.2(6) . . . . ?
N3 Li1 O1 C27 -55.9(5) . . . . ?
C14 Li1 O1 C27 -21.1(5) . . . . ?
Li2 Li1 O1 C27 -102.0(7) . . . . ?
Si2 Li1 O1 C27 141.2(4) . . . . ?
N2 Li1 O1 C29 -49.2(6) . . . . ?
N4 Li1 O1 C29 152.3(6) . . . . ?
N3 Li1 O1 C29 83.2(6) . . . . ?
C14 Li1 O1 C29 118.0(6) . . . . ?
Li2 Li1 O1 C29 37.1(8) . . . . ?
Si2 Li1 O1 C29 -79.7(6) . . . . ?
C29A O1 C27 C28 90.2(9) . . . . ?
C27A O1 C27 C28 24.6(18) . . . . ?
C29 O1 C27 C28 142.4(8) . . . . ?
Li1 O1 C27 C28 -79.2(9) . . . . ?
C29A O1 C27A C28A -123(2) . . . . ?
C27 O1 C27A C28A -0.5(17) . . . . ?
C29 O1 C27A C28A -85(2) . . . . ?
Li1 O1 C27A C28A 104(2) . . . . ?
C29A O1 C29 C30 30.6(13) . . . . ?
C27A O1 C29 C30 -25.5(16) . . . . ?
C27 O1 C29 C30 -69.4(14) . . . . ?
Li1 O1 C29 C30 146.9(11) . . . . ?
C27A O1 C29A C30A 134.1(17) . . . . ?
C27 O1 C29A C30A 98.3(15) . . . . ?
C29 O1 C29A C30A -3.1(13) . . . . ?
Li1 O1 C29A C30A -92.3(15) . . . . ?
N1 Li2 O2 C33 129.2(6) . . . . ?
N3 Li2 O2 C33 -17.9(7) . . . . ?
Li1 Li2 O2 C33 -92.9(7) . . . . ?
N2 Li2 O2 C33 -163.2(5) . . . . ?
C1 Li2 O2 C33 160.1(5) . . . . ?
C14 Li2 O2 C33 -44.0(6) . . . . ?
N4 Li2 O2 C33 -72.3(6) . . . . ?
N1 Li2 O2 C31 -20.7(4) . . . . ?
N3 Li2 O2 C31 -167.8(2) . . . . ?
Li1 Li2 O2 C31 117.2(4) . . . . ?
N2 Li2 O2 C31 47.0(4) . . . . ?
C1 Li2 O2 C31 10.2(4) . . . . ?
C14 Li2 O2 C31 166.15(12) . . . . ?
N4 Li2 O2 C31 137.80(13) . . . . ?
C33 O2 C31 C32 149.7(6) . . . . ?
Li2 O2 C31 C32 -58.3(3) . . . . ?
C31 O2 C33 C34 -52.2(12) . . . . ?
Li2 O2 C33 C34 155.4(9) . . . . ?
